data_1533410
loop_
_publ_author_name
'Gillie, L.J.'
'Wright, A.J.'
'Hadermann, J.'
'Greaves, C.'
'van Tendeloo, G.'

_publ_section_title
;
 Synthesis and characterization of the reduced double-layer manganite Sr3
 Mn2 O6+x
;
_journal_name_full 'Journal of Solid State Chemistry'
_journal_page_first 188
_journal_page_last 196
_journal_volume 175
_journal_year 2003
_chemical_formula_sum 'Mn2 O6.11 Sr3'
_chemical_name_systematic 'Sr3 Mn2 O6.11'
_space_group_IT_number 127
_symmetry_space_group_name_Hall '-P 4 2ab'
_symmetry_space_group_name_H-M 'P 4/m b m'
_cell_angle_alpha 90
_cell_angle_beta 90
_cell_angle_gamma 90
_cell_formula_units_Z 16
_cell_length_a 10.8686
_cell_length_b 10.8686
_cell_length_c 20.2051
_cell_volume 2386.757
_citation_journal_id_ASTM JSSCBI
_cod_data_source_file Gillie_JSSCBI_2003_175.cif
_cod_data_source_block Mn2O6.11Sr3
_cod_database_code 1533410

loop_
_symmetry_equiv_pos_as_xyz
x,y,z
-y,x,z
-x,-y,z
y,-x,z
x+1/2,-y+1/2,-z
y+1/2,x+1/2,-z
-x+1/2,y+1/2,-z
-y+1/2,-x+1/2,-z
-x,-y,-z
y,-x,-z
x,y,-z
-y,x,-z
-x-1/2,y-1/2,z
-y-1/2,-x-1/2,z
x-1/2,-y-1/2,z
y-1/2,x-1/2,z

loop_
_atom_site_label
_atom_site_type_symbol
_atom_site_fract_x
_atom_site_fract_y
_atom_site_fract_z
_atom_site_occupancy
_atom_site_U_iso_or_equiv
Sr6 Sr+2 0.5 0.5 0 1 0.0
O12 O-2 0.5 0.5 0.6901 1 0.0
O7 O-2 0.3926 0.8926 0.0945 1 0.0
Mn2 Mn+3 0.5 0 0.596 1 0.0
Sr5 Sr+2 0.2462 0.2538 0 1 0.0
O14 O-2 0.119 0.1293 0.5945 0.72 0.0
O6 O-2 0.366 0.866 0.5936 0.58 0.0
Sr7 Sr+2 0.2421 0.2579 0.8171 1 0.0
O2 O-2 0.5 0 0.5 1 0.0
O13 O-2 0.8637 0.142 0.0945 1 0.0
O4 O-2 0.5 0 0.691 1 0.0
O8 O-2 0.6218 0.8782 0.5945 1 0.0
Sr4 Sr+2 0.5 0 0.8118 1 0.0
O3 O-2 0.5123 0.7554 0.1921 1 0.0
O1 O-2 0.521 0.77 0 1 0.0
O10 O-2 0.5 0.5 0.5 1 0.0
Sr2 Sr+2 0.5 0 0 1 0.0
Mn3 Mn+3 0.2467 0.2533 0.596 1 0.0
O11 O-2 0.2495 0.2505 0.691 1 0.0
Mn4 Mn+3 0.5 0.5 0.596 1 0.0
Sr3 Sr+2 0.5054 0.7499 0.3139 1 0.0
Mn1 Mn+3 0.4999 0.7526 0.096 1 0.0
O9 O-2 0.233 0.2673 0.5 1 0.0
O5 O-2 0.641 0.859 0.0945 0.2 0.0
Sr8 Sr+2 0.5 0.5 0.8191 1 0.0
Sr1 Sr+2 0.5132 0.7514 0.5 1 0.0
